data_1514330
loop_
_publ_author_name
'Wang, Lianke'
'Shen, Yanfang'
'Zhu, Qiuju'
'Xu, Weinan'
'Yang, Mingdi'
'Zhou, Hongping'
'Wu, Jieying'
'Tian, Yupeng'

_publ_section_title
;
 Systematic Study and Imaging Application of Aggregation-Induced Emission
 of Ester-Isophorone Derivatives
;
_journal_issue 16
_journal_name_full 'The Journal of Physical Chemistry C'
_journal_page_first 8531
_journal_paper_doi 10.1021/jp412279m
_journal_volume 118
_journal_year 2014
_chemical_formula_moiety 'C33 H30 N2 O2'
_chemical_formula_sum 'C33 H30 N2 O2'
_chemical_formula_weight 486.59
_chemical_name_systematic
; 
 ? 
;
_space_group_IT_number 14
_symmetry_cell_setting monoclinic
_symmetry_space_group_name_Hall '-P 2yn'
_symmetry_space_group_name_H-M 'P 1 21/n 1'
_atom_sites_solution_hydrogens geom
_atom_sites_solution_primary direct
_atom_sites_solution_secondary difmap
_audit_creation_method SHELXL-97
_cell_angle_alpha 90.000(5)
_cell_angle_beta 111.155(5)
_cell_angle_gamma 90.000(5)
_cell_formula_units_Z 4
_cell_length_a 14.110(5)
_cell_length_b 11.504(5)
_cell_length_c 17.793(5)
_cell_measurement_reflns_used 4928
_cell_measurement_temperature 296(2)
_cell_measurement_theta_max 24.48
_cell_measurement_theta_min 2.30
_cell_volume 2693.5(17)
_computing_cell_refinement 'Bruker SMART'
_computing_data_collection 'Bruker SMART'
_computing_data_reduction 'Bruker SAINT'
_computing_molecular_graphics 'Bruker SHELXTL'
_computing_publication_material 'Bruker SHELXTL'
_computing_structure_refinement 'SHELXL-97 (Sheldrick, 1997)'
_computing_structure_solution 'SHELXS-97 (Sheldrick, 1990)'
_diffrn_ambient_temperature 296(2)
_diffrn_measured_fraction_theta_full 0.999
_diffrn_measured_fraction_theta_max 0.999
_diffrn_measurement_device_type 'CCD area detector'
_diffrn_measurement_method 'phi and omega scans'
_diffrn_radiation_monochromator graphite
_diffrn_radiation_source 'fine-focus sealed tube'
_diffrn_radiation_type MoK\a
_diffrn_radiation_wavelength 0.71069
_diffrn_reflns_av_R_equivalents 0.0255
_diffrn_reflns_av_sigmaI/netI 0.0238
_diffrn_reflns_limit_h_max 15
_diffrn_reflns_limit_h_min -16
_diffrn_reflns_limit_k_max 13
_diffrn_reflns_limit_k_min -13
_diffrn_reflns_limit_l_max 21
_diffrn_reflns_limit_l_min -20
_diffrn_reflns_number 18680
_diffrn_reflns_theta_full 25.00
_diffrn_reflns_theta_max 25.00
_diffrn_reflns_theta_min 1.59
_exptl_absorpt_coefficient_mu 0.075
_exptl_absorpt_correction_T_max 0.9852
_exptl_absorpt_correction_T_min 0.9780
_exptl_absorpt_correction_type multi-scan
_exptl_absorpt_process_details sadabs
_exptl_crystal_colour yellow
_exptl_crystal_density_diffrn 1.200
_exptl_crystal_density_method 'not measured'
_exptl_crystal_description diamond
_exptl_crystal_F_000 1032
_exptl_crystal_size_max 0.30
_exptl_crystal_size_mid 0.20
_exptl_crystal_size_min 0.20
_refine_diff_density_max 0.208
_refine_diff_density_min -0.333
_refine_diff_density_rms 0.032
_refine_ls_extinction_method none
_refine_ls_goodness_of_fit_ref 1.015
_refine_ls_hydrogen_treatment constr
_refine_ls_matrix_type full
_refine_ls_number_parameters 337
_refine_ls_number_reflns 4744
_refine_ls_number_restraints 0
_refine_ls_restrained_S_all 1.015
_refine_ls_R_factor_all 0.0774
_refine_ls_R_factor_gt 0.0529
_refine_ls_shift/su_max 0.070
_refine_ls_shift/su_mean 0.002
_refine_ls_structure_factor_coef Fsqd
_refine_ls_weighting_details 'calc w=1/[\s^2^(Fo^2^)+(0.0734P)^2^+0.9382P] where P=(Fo^2^+2Fc^2^)/3'
_refine_ls_weighting_scheme calc
_refine_ls_wR_factor_gt 0.1393
_refine_ls_wR_factor_ref 0.1583
_reflns_number_gt 3314
_reflns_number_total 4744
_reflns_threshold_expression >2sigma(I)
_cod_data_source_file jp412279m_si_005.cif
_cod_data_source_block 1
_cod_depositor_comments
;
The following automatic conversions were performed:

'_symmetry_cell_setting' value 'Monoclinic' changed to 'monoclinic'
according to
/usr/data/users/saulius/crontab/automatic-downloads/rss-feeds/ACS/lib/dictionaries/cif_core.dic
dictionary named 'cif_core.dic' version 2.4.2 from 2011-04-26.

Automatic conversion script
Id: cif_fix_values 2281 2013-09-26 08:29:07Z andrius 

 Adding full bibliography for 1514330--1514333.cif.
;
_cod_original_sg_symbol_H-M 'P 21/n '
_cod_database_code 1514330

loop_
_symmetry_equiv_pos_as_xyz
'x, y, z'
'-x+1/2, y+1/2, -z+1/2'
'-x, -y, -z'
'x-1/2, -y-1/2, z-1/2'

loop_
_atom_site_label
_atom_site_type_symbol
_atom_site_fract_x
_atom_site_fract_y
_atom_site_fract_z
_atom_site_U_iso_or_equiv
_atom_site_adp_type
_atom_site_occupancy
_atom_site_symmetry_multiplicity
_atom_site_calc_flag
_atom_site_refinement_flags
N1 N 0.01108(14) 0.25962(15) 0.62659(11) 0.0571(5) Uani 1 1 d .
C23 C 0.52496(16) 0.43807(19) 0.34832(12) 0.0521(5) Uani 1 1 d .
C21 C 0.42742(16) 0.33917(18) 0.42011(13) 0.0530(5) Uani 1 1 d .
O2 O 0.60591(13) 0.65919(17) 0.24116(11) 0.0799(5) Uani 1 1 d .
C16 C 0.24646(17) 0.26988(18) 0.53282(12) 0.0517(5) Uani 1 1 d .
C6 C -0.05046(17) 0.16356(19) 0.62430(13) 0.0549(5) Uani 1 1 d .
C13 C 0.09126(17) 0.26376(18) 0.59603(13) 0.0528(5) Uani 1 1 d .
C29 C 0.54144(17) 0.5397(2) 0.31473(13) 0.0552(5) Uani 1 1 d .
C17 C 0.24389(18) 0.18528(19) 0.58804(14) 0.0593(6) Uani 1 1 d .
H17 H 0.2950 0.1295 0.6042 0.071 Uiso 1 1 calc R
C19 C 0.32784(18) 0.26712(19) 0.50031(13) 0.0553(5) Uani 1 1 d .
H19 H 0.3734 0.2056 0.5170 0.066 Uiso 1 1 calc R
C31 C 0.61898(19) 0.5570(2) 0.27773(13) 0.0623(6) Uani 1 1 d .
C20 C 0.34426(17) 0.34231(19) 0.44974(13) 0.0550(5) Uani 1 1 d .
H20 H 0.2979 0.4029 0.4316 0.066 Uiso 1 1 calc R
C12 C -0.02257(17) 0.35328(19) 0.66076(13) 0.0561(6) Uani 1 1 d .
C5 C -0.12324(17) 0.1961(2) 0.65775(13) 0.0577(6) Uani 1 1 d .
C22 C 0.44346(17) 0.43097(19) 0.37938(13) 0.0545(5) Uani 1 1 d .
H22 H 0.3994 0.4939 0.3706 0.065 Uiso 1 1 calc R
C24 C 0.58464(18) 0.3281(2) 0.35414(13) 0.0599(6) Uani 1 1 d .
H24A H 0.6512 0.3478 0.3536 0.072 Uiso 1 1 calc R
H24B H 0.5505 0.2806 0.3071 0.072 Uiso 1 1 calc R
C14 C 0.09266(18) 0.34872(19) 0.54131(14) 0.0589(6) Uani 1 1 d .
H14 H 0.0412 0.4041 0.5251 0.071 Uiso 1 1 calc R
C25 C 0.59771(18) 0.2573(2) 0.42950(14) 0.0593(6) Uani 1 1 d .
O1 O 0.68501(15) 0.48930(18) 0.27900(12) 0.0871(6) Uani 1 1 d .
C30 C 0.4778(2) 0.6377(2) 0.31249(14) 0.0617(6) Uani 1 1 d .
C15 C 0.16901(18) 0.35223(19) 0.51068(14) 0.0585(6) Uani 1 1 d .
H15 H 0.1690 0.4106 0.4745 0.070 Uiso 1 1 calc R
C7 C -0.10526(17) 0.3170(2) 0.68006(13) 0.0589(6) Uani 1 1 d .
C1 C -0.0474(2) 0.0526(2) 0.59525(14) 0.0671(6) Uani 1 1 d .
H1 H 0.0001 0.0323 0.5724 0.080 Uiso 1 1 calc R
C26 C 0.49445(19) 0.2342(2) 0.43523(16) 0.0665(6) Uani 1 1 d .
H26A H 0.4601 0.1745 0.3965 0.080 Uiso 1 1 calc R
H26B H 0.5045 0.2043 0.4885 0.080 Uiso 1 1 calc R
C18 C 0.16793(18) 0.18175(19) 0.61941(14) 0.0589(6) Uani 1 1 d .
H18 H 0.1682 0.1243 0.6563 0.071 Uiso 1 1 calc R
N2 N 0.4268(2) 0.7140(2) 0.31289(17) 0.0934(8) Uani 1 1 d .
C4 C -0.19247(19) 0.1145(3) 0.66301(16) 0.0733(7) Uani 1 1 d .
H4 H -0.2409 0.1346 0.6850 0.088 Uiso 1 1 calc R
C11 C 0.0179(2) 0.4640(2) 0.67889(16) 0.0694(7) Uani 1 1 d .
H11 H 0.0747 0.4862 0.6675 0.083 Uiso 1 1 calc R
C8 C -0.1514(2) 0.3966(3) 0.71616(16) 0.0762(7) Uani 1 1 d .
H8 H -0.2074 0.3751 0.7289 0.091 Uiso 1 1 calc R
C2 C -0.1176(2) -0.0270(2) 0.60155(16) 0.0804(8) Uani 1 1 d .
H2 H -0.1174 -0.1025 0.5829 0.096 Uiso 1 1 calc R
C10 C -0.0285(2) 0.5400(2) 0.71430(17) 0.0813(8) Uani 1 1 d .
H10 H -0.0033 0.6151 0.7265 0.098 Uiso 1 1 calc R
C27 C 0.6478(2) 0.1398(2) 0.42539(19) 0.0858(8) Uani 1 1 d .
H27A H 0.7150 0.1529 0.4253 0.129 Uiso 1 1 calc R
H27B H 0.6079 0.0998 0.3769 0.129 Uiso 1 1 calc R
H27C H 0.6518 0.0935 0.4713 0.129 Uiso 1 1 calc R
C28 C 0.6645(2) 0.3243(3) 0.50413(16) 0.0827(8) Uani 1 1 d .
H28A H 0.6724 0.2797 0.5516 0.124 Uiso 1 1 calc R
H28B H 0.6330 0.3974 0.5068 0.124 Uiso 1 1 calc R
H28C H 0.7300 0.3380 0.5008 0.124 Uiso 1 1 calc R
C9 C -0.1121(2) 0.5064(3) 0.73206(19) 0.0876(9) Uani 1 1 d .
H9 H -0.1425 0.5599 0.7555 0.105 Uiso 1 1 calc R
C3 C -0.1892(2) 0.0045(3) 0.63569(17) 0.0820(8) Uani 1 1 d .
H3 H -0.2353 -0.0507 0.6398 0.098 Uiso 1 1 calc R
C32 C 0.6722(2) 0.6854(4) 0.1963(2) 0.1130(13) Uani 1 1 d .
H32A H 0.7307 0.7291 0.2303 0.136 Uiso 1 1 calc R
H32B H 0.6964 0.6134 0.1811 0.136 Uiso 1 1 calc R
C33 C 0.6208(3) 0.7489(4) 0.1280(3) 0.152(2) Uani 1 1 d .
H33A H 0.5680 0.7020 0.0913 0.229 Uiso 1 1 calc R
H33B H 0.6673 0.7725 0.1026 0.229 Uiso 1 1 calc R
H33C H 0.5914 0.8166 0.1425 0.229 Uiso 1 1 calc R

loop_
_atom_site_aniso_label
_atom_site_aniso_U_11
_atom_site_aniso_U_22
_atom_site_aniso_U_33
_atom_site_aniso_U_23
_atom_site_aniso_U_13
_atom_site_aniso_U_12
N1 0.0690(12) 0.0489(10) 0.0650(12) -0.0011(9) 0.0383(10) -0.0026(9)
C23 0.0543(12) 0.0607(13) 0.0426(11) -0.0031(10) 0.0190(10) 0.0037(10)
C21 0.0575(13) 0.0537(13) 0.0509(12) -0.0016(10) 0.0232(10) 0.0040(10)
O2 0.0722(11) 0.0953(14) 0.0824(12) 0.0246(10) 0.0403(10) -0.0035(10)
C16 0.0603(13) 0.0482(12) 0.0505(12) -0.0004(9) 0.0245(10) -0.0006(10)
C6 0.0593(13) 0.0563(13) 0.0475(12) 0.0055(10) 0.0172(10) -0.0025(11)
C13 0.0635(14) 0.0484(12) 0.0537(12) -0.0025(10) 0.0298(11) -0.0027(10)
C29 0.0601(13) 0.0640(14) 0.0469(12) -0.0034(10) 0.0259(10) -0.0039(11)
C17 0.0676(15) 0.0522(13) 0.0644(14) 0.0102(11) 0.0313(12) 0.0108(11)
C19 0.0614(14) 0.0502(12) 0.0587(13) 0.0009(10) 0.0270(11) 0.0024(10)
C31 0.0638(15) 0.0785(17) 0.0489(13) -0.0063(12) 0.0253(11) -0.0069(13)
C20 0.0585(13) 0.0535(13) 0.0580(13) 0.0040(10) 0.0270(11) 0.0045(10)
C12 0.0626(14) 0.0576(14) 0.0537(13) 0.0029(10) 0.0278(11) 0.0057(11)
C5 0.0503(13) 0.0724(15) 0.0476(12) 0.0093(11) 0.0141(10) -0.0019(11)
C22 0.0593(13) 0.0556(13) 0.0551(13) 0.0053(10) 0.0286(11) 0.0096(10)
C24 0.0607(14) 0.0685(15) 0.0545(13) -0.0031(11) 0.0257(11) 0.0080(12)
C14 0.0672(15) 0.0509(13) 0.0660(14) 0.0099(10) 0.0330(12) 0.0095(11)
C25 0.0598(14) 0.0598(14) 0.0594(14) 0.0007(11) 0.0228(11) 0.0125(11)
O1 0.0897(13) 0.0920(14) 0.1037(15) -0.0027(11) 0.0638(12) 0.0064(11)
C30 0.0757(16) 0.0545(14) 0.0672(15) 0.0099(11) 0.0407(13) 0.0065(13)
C15 0.0713(15) 0.0509(13) 0.0619(14) 0.0118(10) 0.0344(12) 0.0037(11)
C7 0.0553(13) 0.0694(15) 0.0526(13) 0.0063(11) 0.0200(11) 0.0074(11)
C1 0.0769(16) 0.0615(15) 0.0612(14) 0.0000(11) 0.0230(12) -0.0079(13)
C26 0.0731(16) 0.0595(14) 0.0728(16) 0.0066(12) 0.0334(13) 0.0092(12)
C18 0.0716(15) 0.0530(13) 0.0591(13) 0.0119(10) 0.0322(12) 0.0051(11)
N2 0.117(2) 0.0697(15) 0.122(2) 0.0239(14) 0.0773(18) 0.0178(14)
C4 0.0615(15) 0.088(2) 0.0678(16) 0.0115(14) 0.0196(13) -0.0101(14)
C11 0.0836(18) 0.0549(14) 0.0831(17) -0.0054(12) 0.0462(15) -0.0002(13)
C8 0.0680(16) 0.093(2) 0.0790(17) 0.0022(15) 0.0407(14) 0.0102(15)
C2 0.090(2) 0.0664(16) 0.0697(17) 0.0016(13) 0.0112(15) -0.0178(15)
C10 0.101(2) 0.0628(16) 0.095(2) -0.0111(14) 0.0533(18) 0.0024(15)
C27 0.091(2) 0.0744(18) 0.103(2) 0.0109(15) 0.0479(18) 0.0291(15)
C28 0.0781(18) 0.097(2) 0.0610(15) -0.0025(14) 0.0112(14) 0.0142(16)
C9 0.099(2) 0.0758(19) 0.104(2) -0.0130(16) 0.0553(19) 0.0108(17)
C3 0.0708(18) 0.089(2) 0.0762(18) 0.0161(15) 0.0138(15) -0.0258(15)
C32 0.077(2) 0.182(4) 0.093(2) 0.044(2) 0.0455(18) -0.017(2)
C33 0.128(3) 0.203(5) 0.164(4) 0.108(4) 0.099(3) 0.056(3)

loop_
_atom_type_symbol
_atom_type_description
_atom_type_scat_dispersion_real
_atom_type_scat_dispersion_imag
_atom_type_scat_source
C C 0.0033 0.0016 'International Tables Vol C Tables 4.2.6.8 and 6.1.1.4'
H H 0.0000 0.0000 'International Tables Vol C Tables 4.2.6.8 and 6.1.1.4'
N N 0.0061 0.0033 'International Tables Vol C Tables 4.2.6.8 and 6.1.1.4'
O O 0.0106 0.0060 'International Tables Vol C Tables 4.2.6.8 and 6.1.1.4'

loop_
_geom_angle_atom_site_label_1
_geom_angle_atom_site_label_2
_geom_angle_atom_site_label_3
_geom_angle
C6 N1 C12 108.45(18)
C6 N1 C13 125.97(18)
C12 N1 C13 125.52(18)
C29 C23 C22 119.86(19)
C29 C23 C24 124.72(19)
C22 C23 C24 115.40(19)
C22 C21 C20 119.5(2)
C22 C21 C26 120.8(2)
C20 C21 C26 119.75(19)
C31 O2 C32 116.6(2)
C15 C16 C17 117.2(2)
C15 C16 C19 123.51(19)
C17 C16 C19 119.2(2)
C1 C6 N1 129.6(2)
C1 C6 C5 121.9(2)
N1 C6 C5 108.50(19)
C14 C13 C18 119.0(2)
C14 C13 N1 120.5(2)
C18 C13 N1 120.44(19)
C23 C29 C30 118.68(19)
C23 C29 C31 125.3(2)
C30 C29 C31 116.0(2)
C18 C17 C16 121.9(2)
C18 C17 H17 119.0
C16 C17 H17 119.0
C20 C19 C16 127.5(2)
C20 C19 H19 116.3
C16 C19 H19 116.3
O1 C31 O2 123.5(2)
O1 C31 C29 126.5(2)
O2 C31 C29 110.1(2)
C19 C20 C21 126.3(2)
C19 C20 H20 116.8
C21 C20 H20 116.8
C11 C12 C7 122.0(2)
C11 C12 N1 129.2(2)
C7 C12 N1 108.7(2)
C4 C5 C6 119.3(2)
C4 C5 C7 133.9(2)
C6 C5 C7 106.80(19)
C21 C22 C23 124.2(2)
C21 C22 H22 117.9
C23 C22 H22 117.9
C23 C24 C25 113.47(18)
C23 C24 H24A 108.9
C25 C24 H24A 108.9
C23 C24 H24B 108.9
C25 C24 H24B 108.9
H24A C24 H24B 107.7
C15 C14 C13 120.8(2)
C15 C14 H14 119.6
C13 C14 H14 119.6
C24 C25 C26 109.77(19)
C24 C25 C28 109.6(2)
C26 C25 C28 109.6(2)
C24 C25 C27 109.86(19)
C26 C25 C27 108.5(2)
C28 C25 C27 109.5(2)
N2 C30 C29 177.7(3)
C14 C15 C16 121.1(2)
C14 C15 H15 119.5
C16 C15 H15 119.5
C12 C7 C8 119.0(2)
C12 C7 C5 107.5(2)
C8 C7 C5 133.5(2)
C2 C1 C6 117.4(3)
C2 C1 H1 121.3
C6 C1 H1 121.3
C21 C26 C25 113.9(2)
C21 C26 H26A 108.8
C25 C26 H26A 108.8
C21 C26 H26B 108.8
C25 C26 H26B 108.8
H26A C26 H26B 107.7
C17 C18 C13 119.8(2)
C17 C18 H18 120.1
C13 C18 H18 120.1
C3 C4 C5 119.4(3)
C3 C4 H4 120.3
C5 C4 H4 120.3
C10 C11 C12 117.8(2)
C10 C11 H11 121.1
C12 C11 H11 121.1
C9 C8 C7 118.4(3)
C9 C8 H8 120.8
C7 C8 H8 120.8
C1 C2 C3 120.9(3)
C1 C2 H2 119.5
C3 C2 H2 119.5
C11 C10 C9 121.0(3)
C11 C10 H10 119.5
C9 C10 H10 119.5
C25 C27 H27A 109.5
C25 C27 H27B 109.5
H27A C27 H27B 109.5
C25 C27 H27C 109.5
H27A C27 H27C 109.5
H27B C27 H27C 109.5
C25 C28 H28A 109.5
C25 C28 H28B 109.5
H28A C28 H28B 109.5
C25 C28 H28C 109.5
H28A C28 H28C 109.5
H28B C28 H28C 109.5
C8 C9 C10 121.8(3)
C8 C9 H9 119.1
C10 C9 H9 119.1
C4 C3 C2 121.1(3)
C4 C3 H3 119.4
C2 C3 H3 119.4
C33 C32 O2 110.7(3)
C33 C32 H32A 109.5
O2 C32 H32A 109.5
C33 C32 H32B 109.5
O2 C32 H32B 109.5
H32A C32 H32B 108.1
C32 C33 H33A 109.5
C32 C33 H33B 109.5
H33A C33 H33B 109.5
C32 C33 H33C 109.5
H33A C33 H33C 109.5
H33B C33 H33C 109.5

loop_
_geom_bond_atom_site_label_1
_geom_bond_atom_site_label_2
_geom_bond_distance
N1 C6 1.397(3)
N1 C12 1.402(3)
N1 C13 1.422(3)
C23 C29 1.371(3)
C23 C22 1.447(3)
C23 C24 1.503(3)
C21 C22 1.345(3)
C21 C20 1.450(3)
C21 C26 1.498(3)
O2 C31 1.324(3)
O2 C32 1.464(3)
C16 C15 1.392(3)
C16 C17 1.393(3)
C16 C19 1.461(3)
C6 C1 1.384(3)
C6 C5 1.411(3)
C13 C14 1.385(3)
C13 C18 1.382(3)
C29 C30 1.433(3)
C29 C31 1.480(3)
C17 C18 1.376(3)
C17 H17 0.9300
C19 C20 1.327(3)
C19 H19 0.9300
C31 O1 1.208(3)
C20 H20 0.9300
C12 C11 1.386(3)
C12 C7 1.394(3)
C5 C4 1.382(3)
C5 C7 1.443(3)
C22 H22 0.9300
C24 C25 1.522(3)
C24 H24A 0.9700
C24 H24B 0.9700
C14 C15 1.372(3)
C14 H14 0.9300
C25 C26 1.520(3)
C25 C28 1.531(4)
C25 C27 1.539(3)
C30 N2 1.136(3)
C15 H15 0.9300
C7 C8 1.406(3)
C1 C2 1.384(4)
C1 H1 0.9300
C26 H26A 0.9700
C26 H26B 0.9700
C18 H18 0.9300
C4 C3 1.363(4)
C4 H4 0.9300
C11 C10 1.374(3)
C11 H11 0.9300
C8 C9 1.368(4)
C8 H8 0.9300
C2 C3 1.401(4)
C2 H2 0.9300
C10 C9 1.382(4)
C10 H10 0.9300
C27 H27A 0.9600
C27 H27B 0.9600
C27 H27C 0.9600
C28 H28A 0.9600
C28 H28B 0.9600
C28 H28C 0.9600
C9 H9 0.9300
C3 H3 0.9300
C32 C33 1.379(5)
C32 H32A 0.9700
C32 H32B 0.9700
C33 H33A 0.9600
C33 H33B 0.9600
C33 H33C 0.9600

loop_
_geom_torsion_atom_site_label_1
_geom_torsion_atom_site_label_2
_geom_torsion_atom_site_label_3
_geom_torsion_atom_site_label_4
_geom_torsion
C12 N1 C6 C1 179.2(2)
C13 N1 C6 C1 2.0(4)
C12 N1 C6 C5 -0.4(2)
C13 N1 C6 C5 -177.67(19)
C6 N1 C13 C14 125.6(2)
C12 N1 C13 C14 -51.2(3)
C6 N1 C13 C18 -53.2(3)
C12 N1 C13 C18 130.0(2)
C22 C23 C29 C30 1.0(3)
C24 C23 C29 C30 179.3(2)
C22 C23 C29 C31 -177.2(2)
C24 C23 C29 C31 1.1(3)
C15 C16 C17 C18 0.5(3)
C19 C16 C17 C18 -178.5(2)
C15 C16 C19 C20 3.6(4)
C17 C16 C19 C20 -177.5(2)
C32 O2 C31 O1 4.0(4)
C32 O2 C31 C29 -175.5(2)
C23 C29 C31 O1 -8.2(4)
C30 C29 C31 O1 173.6(2)
C23 C29 C31 O2 171.3(2)
C30 C29 C31 O2 -6.9(3)
C16 C19 C20 C21 178.2(2)
C22 C21 C20 C19 -169.5(2)
C26 C21 C20 C19 10.4(4)
C6 N1 C12 C11 176.4(2)
C13 N1 C12 C11 -6.3(4)
C6 N1 C12 C7 -0.1(2)
C13 N1 C12 C7 177.21(19)
C1 C6 C5 C4 1.1(3)
N1 C6 C5 C4 -179.2(2)
C1 C6 C5 C7 -179.0(2)
N1 C6 C5 C7 0.7(2)
C20 C21 C22 C23 178.93(19)
C26 C21 C22 C23 -1.0(3)
C29 C23 C22 C21 -173.4(2)
C24 C23 C22 C21 8.1(3)
C29 C23 C24 C25 146.4(2)
C22 C23 C24 C25 -35.2(3)
C18 C13 C14 C15 -0.2(3)
N1 C13 C14 C15 -179.1(2)
C23 C24 C25 C26 53.8(3)
C23 C24 C25 C28 -66.5(3)
C23 C24 C25 C27 173.1(2)
C23 C29 C30 N2 26(8)
C31 C29 C30 N2 -155(8)
C13 C14 C15 C16 0.8(4)
C17 C16 C15 C14 -0.9(3)
C19 C16 C15 C14 178.0(2)
C11 C12 C7 C8 2.5(3)
N1 C12 C7 C8 179.3(2)
C11 C12 C7 C5 -176.3(2)
N1 C12 C7 C5 0.5(2)
C4 C5 C7 C12 179.2(2)
C6 C5 C7 C12 -0.8(2)
C4 C5 C7 C8 0.6(5)
C6 C5 C7 C8 -179.3(3)
N1 C6 C1 C2 179.2(2)
C5 C6 C1 C2 -1.2(3)
C22 C21 C26 C25 21.2(3)
C20 C21 C26 C25 -158.8(2)
C24 C25 C26 C21 -46.2(3)
C28 C25 C26 C21 74.1(3)
C27 C25 C26 C21 -166.3(2)
C16 C17 C18 C13 0.1(4)
C14 C13 C18 C17 -0.2(3)
N1 C13 C18 C17 178.6(2)
C6 C5 C4 C3 -0.1(4)
C7 C5 C4 C3 180.0(2)
C7 C12 C11 C10 -2.4(4)
N1 C12 C11 C10 -178.5(2)
C12 C7 C8 C9 -1.0(4)
C5 C7 C8 C9 177.5(3)
C6 C1 C2 C3 0.3(4)
C12 C11 C10 C9 0.7(4)
C7 C8 C9 C10 -0.6(4)
C11 C10 C9 C8 0.7(5)
C5 C4 C3 C2 -0.7(4)
C1 C2 C3 C4 0.6(4)
C31 O2 C32 C33 144.6(4)
